data_7038741
loop_
_publ_author_name
'Lin, Lin'
'Zhang, Ying-Ying'
'Lin, Yue-Jian'
'Jin, Guo-Xin'

_publ_section_title
;
 Half-sandwich rhodium and iridium metallamacrocycles constructed via C-H
 activation.
;
_journal_issue 16
_journal_name_full 'Dalton transactions (Cambridge, England : 2003)'
_journal_page_first 7014
_journal_page_last 7021
_journal_paper_doi 10.1039/c5dt04777c
_journal_volume 45
_journal_year 2016
_chemical_formula_sum 'C92 H114 Cl8 F12 Ir4 N6 O20 S4'
_chemical_formula_weight 3032.53
_chemical_name_systematic
; 
 ? 
;
_space_group_crystal_system monoclinic
_space_group_IT_number 15
_space_group_name_Hall '-C 2yc'
_space_group_name_H-M_alt 'C 1 2/c 1'
_symmetry_space_group_name_Hall '-C 2yc'
_symmetry_space_group_name_H-M 'C 1 2/c 1'
_atom_sites_solution_hydrogens geom
_audit_creation_method SHELXL-2013
_audit_update_record
;
2016-03-07 deposited with the CCDC.
2016-03-09 downloaded from the CCDC.
;
_cell_angle_alpha 90
_cell_angle_beta 101.963(2)
_cell_angle_gamma 90
_cell_formula_units_Z 4
_cell_length_a 20.973(3)
_cell_length_b 15.042(2)
_cell_length_c 36.067(5)
_cell_measurement_reflns_used 9987
_cell_measurement_temperature 173(2)
_cell_measurement_theta_max 27.47
_cell_measurement_theta_min 2.15
_cell_volume 11131(3)
_computing_cell_refinement 'Bruker SAINT'
_computing_data_collection 'Bruker APEX2'
_computing_data_reduction 'Bruker SAINT'
_computing_molecular_graphics 'Bruker SHELXTL'
_computing_publication_material 'Bruker SHELXTL'
_computing_structure_refinement 'SHELXL-2013 (Sheldrick, 2013)'
_computing_structure_solution 'SHELXS-97 (Sheldrick, 2008)'
_diffrn_ambient_temperature 173(2)
_diffrn_measured_fraction_theta_full 0.995
_diffrn_measured_fraction_theta_max 0.996
_diffrn_measurement_device_type 'Bruker APEX-II CCD'
_diffrn_measurement_method '\f and \w scans'
_diffrn_radiation_type MoK\a
_diffrn_radiation_wavelength 0.71073
_diffrn_reflns_av_R_equivalents 0.0551
_diffrn_reflns_av_unetI/netI 0.0636
_diffrn_reflns_Laue_measured_fraction_full 0.995
_diffrn_reflns_Laue_measured_fraction_max 0.996
_diffrn_reflns_limit_h_max 26
_diffrn_reflns_limit_h_min -26
_diffrn_reflns_limit_k_max 17
_diffrn_reflns_limit_k_min -19
_diffrn_reflns_limit_l_max 43
_diffrn_reflns_limit_l_min -46
_diffrn_reflns_number 37332
_diffrn_reflns_point_group_measured_fraction_full 0.995
_diffrn_reflns_point_group_measured_fraction_max 0.996
_diffrn_reflns_theta_full 25.242
_diffrn_reflns_theta_max 26.999
_diffrn_reflns_theta_min 1.154
_exptl_absorpt_coefficient_mu 5.120
_exptl_absorpt_correction_T_max 0.746
_exptl_absorpt_correction_T_min 0.380
_exptl_absorpt_correction_type multi-scan
_exptl_absorpt_process_details sadabs
_exptl_crystal_colour red
_exptl_crystal_density_diffrn 1.810
_exptl_crystal_description prism
_exptl_crystal_F_000 5936
_exptl_crystal_size_max 0.090
_exptl_crystal_size_mid 0.040
_exptl_crystal_size_min 0.030
_platon_squeeze_details
; 
 In asymmetric unit of this data, there were disordered 
 sovlents (one dichloromethane and two methanol molecules) 
 which could not be restrained properly. Therefore, SQUEEZE 
 algorithm were used to omit them. 
;
_refine_diff_density_max 5.875
_refine_diff_density_min -4.757
_refine_diff_density_rms 0.266
_refine_ls_extinction_method none
_refine_ls_goodness_of_fit_ref 1.096
_refine_ls_hydrogen_treatment constr
_refine_ls_matrix_type full
_refine_ls_number_parameters 600
_refine_ls_number_reflns 12104
_refine_ls_number_restraints 28
_refine_ls_restrained_S_all 1.097
_refine_ls_R_factor_all 0.1009
_refine_ls_R_factor_gt 0.0828
_refine_ls_shift/su_max 0.001
_refine_ls_shift/su_mean 0.000
_refine_ls_structure_factor_coef Fsqd
_refine_ls_weighting_details
; 
 w=1/[\s^2^(Fo^2^)+(0.0669P)^2^+617.9258P] 
 where P=(Fo^2^+2Fc^2^)/3 
;
_refine_ls_weighting_scheme calc
_refine_ls_wR_factor_gt 0.1945
_refine_ls_wR_factor_ref 0.2021
_reflns_Friedel_coverage 0.000
_reflns_number_gt 9573
_reflns_number_total 12104
_reflns_threshold_expression 'I > 2\s(I)'
_cod_data_source_file c5dt04777c2.cif
_cod_data_source_block 3cs
_cod_depositor_comments 'Adding full bibliography for 7038734--7038741.cif.'
_cod_database_code 7038741
_shelx_space_group_comment
; 
The symmetry employed for this shelxl refinement is uniquely defined 
by the following loop, which should always be used as a source of 
symmetry information in preference to the above space-group names. 
They are only intended as comments. 
;
_shelx_estimated_absorpt_t_min 0.656
_shelx_estimated_absorpt_t_max 0.862
_shelxl_version_number 2013-2

loop_
_space_group_symop_operation_xyz
'x, y, z'
'-x, y, -z+1/2'
'x+1/2, y+1/2, z'
'-x+1/2, y+1/2, -z+1/2'
'-x, -y, -z'
'x, -y, z-1/2'
'-x+1/2, -y+1/2, -z'
'x+1/2, -y+1/2, z-1/2'

loop_
_atom_site_label
_atom_site_type_symbol
_atom_site_fract_x
_atom_site_fract_y
_atom_site_fract_z
_atom_site_U_iso_or_equiv
_atom_site_adp_type
_atom_site_occupancy
_atom_site_site_symmetry_order
_atom_site_calc_flag
_atom_site_refinement_flags_posn
_atom_site_refinement_flags_adp
Ir1 Ir 0.18962(2) 0.73495(4) 0.15350(2) 0.03123(15) Uani 1 1 d . .
Ir2 Ir 0.31244(2) 0.55956(3) 0.05320(2) 0.02667(14) Uani 1 1 d . .
N1 N 0.2300(6) 0.8635(8) 0.1663(3) 0.041(3) Uani 1 1 d . .
N2 N 0.2665(5) 0.6910(8) 0.1975(3) 0.033(2) Uani 1 1 d . .
N3 N 0.6024(5) 0.5786(7) 0.4058(3) 0.031(2) Uani 1 1 d . .
O1 O 0.2667(4) 0.5927(6) 0.0997(2) 0.0305(19) Uani 1 1 d . .
O2 O 0.2968(4) 0.6973(6) 0.0655(2) 0.0295(18) Uani 1 1 d . .
O3 O 0.0587(8) 0.3030(11) -0.0136(5) 0.090(5) Uani 1 1 d . .
O4 O 0.0784(10) 0.2209(15) 0.0455(5) 0.128(8) Uani 1 1 d . U
O5 O -0.0246(8) 0.2194(10) 0.0064(4) 0.085(5) Uani 1 1 d . .
O6 O 0.3969(9) 0.3711(13) 0.1950(5) 0.103(5) Uani 1 1 d . .
O7 O 0.309(2) 0.366(5) 0.2247(8) 0.45(4) Uiso 1 1 d D .
O8 O 0.3338(15) 0.2338(13) 0.2040(7) 0.162(11) Uani 1 1 d . .
S1 S 0.0322(2) 0.2667(3) 0.01659(14) 0.0611(11) Uani 1 1 d . .
S2 S 0.3403(4) 0.3281(5) 0.1964(2) 0.110(3) Uani 1 1 d D .
F1 F -0.0292(6) 0.4172(9) 0.0152(4) 0.091(4) Uani 1 1 d . .
F2 F -0.0217(7) 0.3433(10) 0.0679(4) 0.096(4) Uani 1 1 d . .
F3 F 0.0593(6) 0.4106(11) 0.0559(4) 0.108(5) Uani 1 1 d . .
F4 F 0.2787(8) 0.4283(12) 0.1479(6) 0.138(7) Uani 1 1 d . .
F5 F 0.3044(15) 0.2858(19) 0.1330(7) 0.207(11) Uani 1 1 d D U
F6 F 0.2136(10) 0.3187(11) 0.1577(5) 0.124(6) Uani 1 1 d . .
C1 C 0.2163(7) 0.9172(10) 0.1932(5) 0.048(4) Uani 1 1 d . .
H1 H 0.1833 0.9002 0.2063 0.057 Uiso 1 1 calc R U
C2 C 0.2486(9) 0.9958(12) 0.2024(5) 0.065(5) Uani 1 1 d . .
H2 H 0.2367 1.0335 0.2210 0.078 Uiso 1 1 calc R U
C3 C 0.2988(10) 1.0207(13) 0.1846(6) 0.067(5) Uani 1 1 d . .
H3 H 0.3223 1.0743 0.1913 0.080 Uiso 1 1 calc R U
C4 C 0.3132(8) 0.9655(11) 0.1570(5) 0.051(4) Uani 1 1 d . .
H4 H 0.3464 0.9807 0.1437 0.062 Uiso 1 1 calc R U
C5 C 0.2779(7) 0.8864(10) 0.1490(4) 0.042(3) Uani 1 1 d . .
C6 C 0.2912(7) 0.8199(10) 0.1218(4) 0.041(3) Uani 1 1 d . .
H6 H 0.3226 0.8300 0.1068 0.050 Uiso 1 1 calc R U
C7 C 0.2568(6) 0.7436(9) 0.1192(3) 0.031(3) Uani 1 1 d . .
C8 C 0.2724(6) 0.6763(8) 0.0935(3) 0.028(3) Uani 1 1 d . .
C9 C 0.2729(7) 0.7251(11) 0.2319(4) 0.046(4) Uani 1 1 d . .
H9 H 0.2431 0.7702 0.2356 0.055 Uiso 1 1 calc R U
C10 C 0.3187(5) 0.7001(7) 0.2619(3) 0.020(2) Uani 1 1 d . .
H10 H 0.3207 0.7265 0.2860 0.023 Uiso 1 1 calc R U
C11 C 0.3648(6) 0.6326(9) 0.2568(4) 0.032(3) Uani 1 1 d . .
C12 C 0.3555(6) 0.5971(10) 0.2218(4) 0.037(3) Uani 1 1 d . .
H12 H 0.3834 0.5504 0.2173 0.044 Uiso 1 1 calc R U
C13 C 0.3067(6) 0.6261(9) 0.1920(3) 0.030(3) Uani 1 1 d . .
H13 H 0.3022 0.5997 0.1677 0.037 Uiso 1 1 calc R U
C14 C 0.4195(6) 0.6030(10) 0.2874(3) 0.035(3) Uani 1 1 d . .
H14 H 0.4495 0.5619 0.2806 0.042 Uiso 1 1 calc R U
C15 C 0.4301(6) 0.6286(12) 0.3232(4) 0.051(4) Uani 1 1 d . .
H15 H 0.3981 0.6646 0.3310 0.061 Uiso 1 1 calc R U
C16 C 0.5890(6) 0.5291(9) 0.3734(3) 0.030(3) Uani 1 1 d . .
H16 H 0.6189 0.4840 0.3699 0.036 Uiso 1 1 calc R U
C17 C 0.5343(6) 0.5417(8) 0.3458(3) 0.030(3) Uani 1 1 d . .
H17 H 0.5275 0.5079 0.3231 0.036 Uiso 1 1 calc R U
C18 C 0.4882(6) 0.6051(11) 0.3515(4) 0.041(3) Uani 1 1 d . .
C19 C 0.5013(8) 0.6515(13) 0.3854(5) 0.060(5) Uani 1 1 d . .
H19 H 0.4713 0.6949 0.3905 0.072 Uiso 1 1 calc R U
C20 C 0.5570(7) 0.6349(11) 0.4113(4) 0.046(4) Uani 1 1 d . .
H20 H 0.5636 0.6656 0.4348 0.055 Uiso 1 1 calc R U
C21 C 0.1113(6) 0.6797(10) 0.1119(4) 0.037(3) Uani 1 1 d . .
C22 C 0.1273(7) 0.6194(10) 0.1443(4) 0.040(3) Uani 1 1 d . .
C23 C 0.1118(8) 0.6625(12) 0.1770(4) 0.050(4) Uani 1 1 d . .
C24 C 0.0898(7) 0.7492(11) 0.1647(4) 0.045(4) Uani 1 1 d . .
C25 C 0.0904(6) 0.7614(11) 0.1245(4) 0.043(3) Uani 1 1 d . .
C26 C 0.1100(7) 0.6517(11) 0.0716(4) 0.046(4) Uani 1 1 d . .
H26A H 0.0774 0.6047 0.0643 0.069 Uiso 1 1 calc R U
H26B H 0.1530 0.6293 0.0696 0.069 Uiso 1 1 calc R U
H26C H 0.0986 0.7029 0.0547 0.069 Uiso 1 1 calc R U
C27 C 0.1477(10) 0.5244(13) 0.1417(6) 0.067(5) Uani 1 1 d . .
H27A H 0.1656 0.5016 0.1672 0.101 Uiso 1 1 calc R U
H27B H 0.1811 0.5208 0.1263 0.101 Uiso 1 1 calc R U
H27C H 0.1098 0.4887 0.1299 0.101 Uiso 1 1 calc R U
C28 C 0.1194(11) 0.6251(16) 0.2148(6) 0.078(6) Uani 1 1 d . .
H28A H 0.1547 0.6560 0.2320 0.117 Uiso 1 1 calc R U
H28B H 0.1299 0.5617 0.2141 0.117 Uiso 1 1 calc R U
H28C H 0.0787 0.6324 0.2238 0.117 Uiso 1 1 calc R U
C29 C 0.0638(8) 0.8152(14) 0.1889(5) 0.063(5) Uani 1 1 d . .
H29A H 0.0160 0.8145 0.1826 0.094 Uiso 1 1 calc R U
H29B H 0.0795 0.8748 0.1844 0.094 Uiso 1 1 calc R U
H29C H 0.0788 0.7996 0.2157 0.094 Uiso 1 1 calc R U
C30 C 0.0632(8) 0.8381(15) 0.1010(5) 0.065(5) Uani 1 1 d . .
H30A H 0.0689 0.8290 0.0749 0.098 Uiso 1 1 calc R U
H30B H 0.0859 0.8925 0.1113 0.098 Uiso 1 1 calc R U
H30C H 0.0166 0.8438 0.1010 0.098 Uiso 1 1 calc R U
C31 C 0.3205(6) 0.4289(8) 0.0315(4) 0.031(3) Uani 1 1 d . .
C32 C 0.2517(7) 0.4557(12) 0.0236(5) 0.053(4) Uani 1 1 d . .
C33 C 0.2440(7) 0.5335(11) 0.0011(4) 0.046(4) Uani 1 1 d . .
C34 C 0.3075(7) 0.5556(11) -0.0062(3) 0.039(3) Uani 1 1 d . .
C35 C 0.3539(6) 0.4924(9) 0.0110(3) 0.030(3) Uani 1 1 d . .
C36 C 0.3501(11) 0.3497(12) 0.0518(6) 0.070(6) Uani 1 1 d . .
H36A H 0.3290 0.3370 0.0730 0.104 Uiso 1 1 calc R U
H36B H 0.3967 0.3603 0.0614 0.104 Uiso 1 1 calc R U
H36C H 0.3445 0.2988 0.0344 0.104 Uiso 1 1 calc R U
C37 C 0.2003(11) 0.4089(15) 0.0393(6) 0.079(7) Uani 1 1 d . .
H37A H 0.1611 0.4459 0.0357 0.119 Uiso 1 1 calc R U
H37B H 0.2163 0.3978 0.0664 0.119 Uiso 1 1 calc R U
H37C H 0.1898 0.3521 0.0261 0.119 Uiso 1 1 calc R U
C38 C 0.1824(8) 0.5849(16) -0.0151(5) 0.080(7) Uani 1 1 d . .
H38A H 0.1671 0.5688 -0.0418 0.120 Uiso 1 1 calc R U
H38B H 0.1916 0.6488 -0.0130 0.120 Uiso 1 1 calc R U
H38C H 0.1487 0.5702 -0.0008 0.120 Uiso 1 1 calc R U
C39 C 0.3206(10) 0.6371(12) -0.0282(5) 0.058(5) Uani 1 1 d . .
H39A H 0.3616 0.6648 -0.0155 0.087 Uiso 1 1 calc R U
H39B H 0.2848 0.6796 -0.0296 0.087 Uiso 1 1 calc R U
H39C H 0.3239 0.6195 -0.0539 0.087 Uiso 1 1 calc R U
C40 C 0.4242(6) 0.4903(9) 0.0091(4) 0.039(3) Uani 1 1 d . .
H40A H 0.4294 0.4591 -0.0139 0.059 Uiso 1 1 calc R U
H40B H 0.4489 0.4591 0.0314 0.059 Uiso 1 1 calc R U
H40C H 0.4406 0.5512 0.0087 0.059 Uiso 1 1 calc R U
C41 C 0.0101(8) 0.3639(12) 0.0395(5) 0.054(4) Uani 1 1 d . .
C42 C 0.2782(14) 0.344(2) 0.1551(7) 0.137(12) Uani 1 1 d D U
C43 C 0.1994(13) 0.1404(17) 0.0959(9) 0.100(8) Uani 1 1 d . U
H43A H 0.1692 0.1877 0.0839 0.120 Uiso 1 1 calc R U
H43B H 0.2211 0.1611 0.1215 0.120 Uiso 1 1 calc R U
Cl1 Cl 0.1547(3) 0.0425(4) 0.10006(18) 0.0873(16) Uani 1 1 d . .
Cl2 Cl 0.2576(4) 0.1215(6) 0.0689(2) 0.127(3) Uani 1 1 d . .

loop_
_atom_site_aniso_label
_atom_site_aniso_U_11
_atom_site_aniso_U_22
_atom_site_aniso_U_33
_atom_site_aniso_U_23
_atom_site_aniso_U_13
_atom_site_aniso_U_12
Ir1 0.0258(2) 0.0386(3) 0.0267(2) -0.0047(2) -0.00053(18) 0.0126(2)
Ir2 0.0177(2) 0.0360(3) 0.0249(2) -0.00266(19) 0.00116(16) 0.00136(18)
N1 0.037(6) 0.048(7) 0.034(6) -0.011(5) -0.002(5) 0.017(5)
N2 0.027(5) 0.041(6) 0.027(5) -0.007(5) -0.006(4) 0.008(5)
N3 0.031(5) 0.038(6) 0.023(5) -0.003(4) 0.003(4) 0.006(5)
O1 0.028(4) 0.030(5) 0.032(5) -0.004(4) 0.001(3) 0.003(4)
O2 0.034(4) 0.032(5) 0.024(4) -0.004(3) 0.008(3) 0.002(4)
O3 0.094(11) 0.080(10) 0.112(13) 0.027(9) 0.055(10) 0.005(9)
O4 0.144(16) 0.172(18) 0.065(10) 0.037(11) 0.012(10) 0.083(14)
O5 0.089(10) 0.088(11) 0.084(10) -0.013(8) 0.029(8) -0.044(9)
O6 0.087(12) 0.105(14) 0.111(14) 0.016(11) 0.005(10) 0.006(10)
O8 0.26(3) 0.080(13) 0.16(2) 0.074(14) 0.09(2) 0.031(16)
S1 0.063(3) 0.061(3) 0.056(3) 0.010(2) 0.005(2) 0.001(2)
S2 0.084(4) 0.093(5) 0.129(6) 0.038(4) -0.031(4) -0.026(4)
F1 0.075(8) 0.101(10) 0.099(10) 0.018(8) 0.023(7) 0.021(7)
F2 0.111(10) 0.096(10) 0.093(9) 0.003(8) 0.051(8) -0.002(8)
F3 0.066(8) 0.127(12) 0.130(12) -0.068(10) 0.019(8) -0.029(8)
F4 0.103(12) 0.114(13) 0.21(2) 0.060(13) 0.069(12) 0.005(10)
F5 0.30(3) 0.21(2) 0.142(17) -0.049(16) 0.119(18) -0.05(2)
F6 0.184(17) 0.096(11) 0.100(11) 0.001(9) 0.045(11) -0.045(11)
C1 0.042(8) 0.044(9) 0.054(9) -0.019(7) 0.001(7) 0.015(7)
C2 0.067(12) 0.056(11) 0.068(12) -0.034(9) 0.006(9) 0.019(9)
C3 0.069(12) 0.048(11) 0.076(13) -0.019(9) 0.000(10) -0.003(9)
C4 0.052(9) 0.045(9) 0.054(9) 0.000(7) 0.003(7) -0.004(7)
C5 0.040(8) 0.037(8) 0.042(8) 0.001(6) -0.005(6) 0.011(6)
C6 0.035(7) 0.038(8) 0.049(8) 0.001(6) 0.005(6) 0.006(6)
C7 0.029(6) 0.035(7) 0.027(6) 0.000(5) 0.003(5) 0.006(5)
C8 0.022(5) 0.032(7) 0.027(6) -0.001(5) 0.002(5) 0.006(5)
C9 0.045(8) 0.058(10) 0.031(7) -0.009(7) -0.003(6) 0.027(7)
C10 0.025(5) 0.023(6) 0.008(4) -0.002(4) -0.003(4) 0.012(4)
C11 0.022(6) 0.046(8) 0.028(6) 0.000(5) 0.003(5) 0.007(5)
C12 0.032(6) 0.051(8) 0.028(6) -0.001(6) 0.007(5) 0.021(6)
C13 0.026(6) 0.041(7) 0.022(6) 0.001(5) 0.002(5) 0.014(5)
C14 0.029(6) 0.052(9) 0.022(6) -0.002(6) -0.001(5) 0.013(6)
C15 0.022(6) 0.081(12) 0.045(8) -0.019(8) -0.001(6) 0.004(7)
C16 0.020(5) 0.045(8) 0.024(6) -0.001(5) -0.001(4) 0.007(5)
C17 0.042(7) 0.027(6) 0.014(5) 0.001(4) -0.009(5) 0.000(5)
C18 0.022(6) 0.054(9) 0.040(7) -0.009(7) -0.006(5) 0.013(6)
C19 0.052(9) 0.076(13) 0.046(9) -0.022(9) -0.007(7) 0.030(9)
C20 0.041(8) 0.060(10) 0.033(7) -0.015(7) 0.000(6) 0.008(7)
C21 0.021(6) 0.054(9) 0.034(7) 0.000(6) 0.000(5) 0.001(6)
C22 0.035(7) 0.043(8) 0.045(8) 0.002(6) 0.016(6) 0.005(6)
C23 0.050(9) 0.063(11) 0.032(7) -0.010(7) -0.001(6) 0.010(8)
C24 0.031(7) 0.061(10) 0.046(8) -0.004(7) 0.013(6) 0.009(7)
C25 0.021(6) 0.051(9) 0.055(9) -0.005(7) 0.005(6) 0.008(6)
C26 0.042(8) 0.056(10) 0.038(8) -0.009(7) 0.004(6) -0.013(7)
C27 0.063(11) 0.063(12) 0.076(13) 0.000(10) 0.014(10) -0.005(10)
C28 0.087(15) 0.087(16) 0.059(12) 0.003(11) 0.010(11) -0.024(12)
C29 0.050(10) 0.082(14) 0.056(10) -0.023(10) 0.013(8) 0.023(9)
C30 0.040(9) 0.094(15) 0.060(11) 0.011(10) 0.004(8) 0.021(9)
C31 0.036(7) 0.021(6) 0.038(7) -0.011(5) 0.012(5) -0.006(5)
C32 0.036(8) 0.064(11) 0.060(10) -0.031(9) 0.013(7) -0.028(7)
C33 0.028(7) 0.059(10) 0.046(8) -0.022(7) -0.003(6) 0.014(7)
C34 0.037(7) 0.061(10) 0.020(6) -0.003(6) 0.007(5) 0.005(7)
C35 0.026(6) 0.042(8) 0.027(6) -0.012(5) 0.013(5) 0.000(5)
C36 0.109(16) 0.037(9) 0.074(13) 0.011(9) 0.045(12) 0.001(10)
C37 0.092(15) 0.078(14) 0.079(14) -0.019(11) 0.043(12) -0.047(12)
C38 0.041(9) 0.127(19) 0.062(11) -0.045(12) -0.013(8) 0.034(11)
C39 0.081(12) 0.056(11) 0.036(8) 0.002(7) 0.008(8) 0.021(9)
C40 0.031(7) 0.033(7) 0.060(9) -0.010(6) 0.023(6) -0.011(6)
C41 0.047(9) 0.055(11) 0.058(10) 0.006(8) 0.006(8) -0.007(8)
C42 0.137(19) 0.116(18) 0.16(2) 0.037(16) 0.032(16) 0.009(16)
C43 0.099(14) 0.073(13) 0.125(16) -0.009(12) 0.016(12) 0.014(11)
Cl1 0.096(4) 0.075(4) 0.088(4) 0.014(3) 0.013(3) 0.010(3)
Cl2 0.146(7) 0.142(7) 0.100(5) -0.055(5) 0.046(5) -0.043(6)

loop_
_atom_type_symbol
_atom_type_description
_atom_type_scat_dispersion_real
_atom_type_scat_dispersion_imag
_atom_type_scat_source
C C 0.0033 0.0016 'International Tables Vol C Tables 4.2.6.8 and 6.1.1.4'
H H 0.0000 0.0000 'International Tables Vol C Tables 4.2.6.8 and 6.1.1.4'
N N 0.0061 0.0033 'International Tables Vol C Tables 4.2.6.8 and 6.1.1.4'
O O 0.0106 0.0060 'International Tables Vol C Tables 4.2.6.8 and 6.1.1.4'
F F 0.0171 0.0103 'International Tables Vol C Tables 4.2.6.8 and 6.1.1.4'
S S 0.1246 0.1234 'International Tables Vol C Tables 4.2.6.8 and 6.1.1.4'
Ir Ir -1.4442 7.9887 'International Tables Vol C Tables 4.2.6.8 and 6.1.1.4'
Cl Cl 0.1484 0.1585 'International Tables Vol C Tables 4.2.6.8 and 6.1.1.4'

loop_
_geom_angle_atom_site_label_1
_geom_angle_atom_site_label_2
_geom_angle_atom_site_label_3
_geom_angle
_geom_angle_site_symmetry_1
_geom_angle_site_symmetry_3
C7 Ir1 N2 87.8(5) . .
C7 Ir1 N1 77.4(5) . .
N2 Ir1 N1 85.1(4) . .
C7 Ir1 C21 97.1(5) . .
N2 Ir1 C21 139.0(5) . .
N1 Ir1 C21 135.8(5) . .
C7 Ir1 C22 115.2(5) . .
N2 Ir1 C22 101.9(5) . .
N1 Ir1 C22 165.6(5) . .
C21 Ir1 C22 39.7(5) . .
C7 Ir1 C25 114.0(5) . .
N2 Ir1 C25 157.7(5) . .
N1 Ir1 C25 103.7(5) . .
C21 Ir1 C25 38.2(6) . .
C22 Ir1 C25 65.3(6) . .
C7 Ir1 C24 152.7(5) . .
N2 Ir1 C24 119.5(5) . .
N1 Ir1 C24 102.8(5) . .
C21 Ir1 C24 63.4(5) . .
C22 Ir1 C24 62.8(6) . .
C25 Ir1 C24 39.0(6) . .
C7 Ir1 C23 152.7(5) . .
N2 Ir1 C23 93.7(5) . .
N1 Ir1 C23 130.0(5) . .
C21 Ir1 C23 64.5(5) . .
C22 Ir1 C23 37.9(5) . .
C25 Ir1 C23 64.8(6) . .
C24 Ir1 C23 36.9(6) . .
N3 Ir2 C34 125.0(5) 2_655 .
N3 Ir2 C31 105.3(5) 2_655 .
C34 Ir2 C31 66.2(6) . .
N3 Ir2 C33 164.0(5) 2_655 .
C34 Ir2 C33 39.7(6) . .
C31 Ir2 C33 66.5(5) . .
N3 Ir2 C32 141.4(6) 2_655 .
C34 Ir2 C32 65.2(6) . .
C31 Ir2 C32 40.0(6) . .
C33 Ir2 C32 38.3(7) . .
N3 Ir2 C35 98.8(4) 2_655 .
C34 Ir2 C35 38.4(5) . .
C31 Ir2 C35 40.2(5) . .
C33 Ir2 C35 65.9(5) . .
C32 Ir2 C35 66.0(5) . .
N3 Ir2 O1 82.6(4) 2_655 .
C34 Ir2 O1 148.7(4) . .
C31 Ir2 O1 125.4(4) . .
C33 Ir2 O1 113.4(4) . .
C32 Ir2 O1 103.9(5) . .
C35 Ir2 O1 165.4(4) . .
N3 Ir2 O2 82.4(4) 2_655 .
C34 Ir2 O2 104.8(5) . .
C31 Ir2 O2 170.4(4) . .
C33 Ir2 O2 104.6(5) . .
C32 Ir2 O2 134.3(5) . .
C35 Ir2 O2 134.1(4) . .
O1 Ir2 O2 60.5(3) . .
N3 Ir2 C8 80.5(4) 2_655 .
C34 Ir2 C8 130.3(5) . .
C31 Ir2 C8 155.5(4) . .
C33 Ir2 C8 112.8(4) . .
C32 Ir2 C8 123.7(5) . .
C35 Ir2 C8 164.0(5) . .
O1 Ir2 C8 30.5(4) . .
O2 Ir2 C8 29.9(4) . .
C5 N1 C1 118.7(14) . .
C5 N1 Ir1 116.0(9) . .
C1 N1 Ir1 124.8(12) . .
C9 N2 C13 118.6(11) . .
C9 N2 Ir1 119.7(9) . .
C13 N2 Ir1 121.6(8) . .
C20 N3 C16 116.9(11) . .
C20 N3 Ir2 121.3(9) . 2_655
C16 N3 Ir2 121.7(8) . 2_655
C8 O1 Ir2 91.1(7) . .
C8 O2 Ir2 91.6(7) . .
O5 S1 O3 116.6(11) . .
O5 S1 O4 111.2(13) . .
O3 S1 O4 115.2(11) . .
O5 S1 C41 104.6(9) . .
O3 S1 C41 102.6(9) . .
O4 S1 C41 104.8(10) . .
O6 S2 O7 111(3) . .
O6 S2 O8 125.9(15) . .
O7 S2 O8 101(3) . .
O6 S2 C42 113.4(16) . .
O7 S2 C42 100.3(15) . .
O8 S2 C42 102.0(17) . .
N1 C1 C2 121.8(17) . .
C1 C2 C3 120.3(16) . .
C4 C3 C2 118.1(17) . .
C3 C4 C5 118.4(17) . .
N1 C5 C4 122.7(14) . .
N1 C5 C6 113.7(13) . .
C4 C5 C6 123.5(15) . .
C7 C6 C5 117.1(14) . .
C6 C7 C8 116.6(12) . .
C6 C7 Ir1 115.7(10) . .
C8 C7 Ir1 127.6(10) . .
O2 C8 O1 116.8(11) . .
O2 C8 C7 121.2(12) . .
O1 C8 C7 121.9(11) . .
O2 C8 Ir2 58.5(6) . .
O1 C8 Ir2 58.4(6) . .
C7 C8 Ir2 173.6(9) . .
N2 C9 C10 124.3(12) . .
C9 C10 C11 118.9(11) . .
C12 C11 C10 115.3(11) . .
C12 C11 C14 121.1(12) . .
C10 C11 C14 123.6(11) . .
C11 C12 C13 122.7(12) . .
N2 C13 C12 120.1(11) . .
C15 C14 C11 125.9(13) . .
C14 C15 C18 124.1(14) . .
N3 C16 C17 122.7(12) . .
C16 C17 C18 119.2(11) . .
C19 C18 C17 117.1(12) . .
C19 C18 C15 118.6(13) . .
C17 C18 C15 124.1(13) . .
C20 C19 C18 119.9(14) . .
N3 C20 C19 124.0(14) . .
C25 C21 C22 108.6(13) . .
C25 C21 C26 127.5(14) . .
C22 C21 C26 123.5(14) . .
C25 C21 Ir1 71.4(8) . .
C22 C21 Ir1 70.5(8) . .
C26 C21 Ir1 129.8(9) . .
C23 C22 C21 108.7(13) . .
C23 C22 C27 126.5(15) . .
C21 C22 C27 124.3(14) . .
C23 C22 Ir1 75.2(10) . .
C21 C22 Ir1 69.8(8) . .
C27 C22 Ir1 127.3(11) . .
C24 C23 C22 105.7(13) . .
C24 C23 C28 127.8(16) . .
C22 C23 C28 126.5(17) . .
C24 C23 Ir1 69.9(9) . .
C22 C23 Ir1 66.9(9) . .
C28 C23 Ir1 126.1(12) . .
C23 C24 C25 110.8(13) . .
C23 C24 C29 124.1(15) . .
C25 C24 C29 125.0(15) . .
C23 C24 Ir1 73.2(9) . .
C25 C24 Ir1 68.2(7) . .
C29 C24 Ir1 129.8(12) . .
C21 C25 C24 106.1(13) . .
C21 C25 C30 127.2(15) . .
C24 C25 C30 125.9(14) . .
C21 C25 Ir1 70.3(7) . .
C24 C25 Ir1 72.8(8) . .
C30 C25 Ir1 129.9(12) . .
C32 C31 C36 128.2(14) . .
C32 C31 C35 106.0(12) . .
C36 C31 C35 125.5(13) . .
C32 C31 Ir2 70.7(8) . .
C36 C31 Ir2 128.6(11) . .
C35 C31 Ir2 70.6(7) . .
C33 C32 C31 109.3(13) . .
C33 C32 C37 127.0(17) . .
C31 C32 C37 123.6(18) . .
C33 C32 Ir2 70.7(8) . .
C31 C32 Ir2 69.3(7) . .
C37 C32 Ir2 123.6(12) . .
C32 C33 C34 107.1(12) . .
C32 C33 C38 129.1(17) . .
C34 C33 C38 123.7(18) . .
C32 C33 Ir2 70.9(8) . .
C34 C33 Ir2 69.2(7) . .
C38 C33 Ir2 127.3(11) . .
C35 C34 C33 110.0(13) . .
C35 C34 C39 126.4(13) . .
C33 C34 C39 123.6(14) . .
C35 C34 Ir2 71.9(7) . .
C33 C34 Ir2 71.1(8) . .
C39 C34 Ir2 122.0(11) . .
C34 C35 C31 107.6(11) . .
C34 C35 C40 126.4(13) . .
C31 C35 C40 126.0(12) . .
C34 C35 Ir2 69.6(7) . .
C31 C35 Ir2 69.2(6) . .
C40 C35 Ir2 126.2(9) . .
F3 C41 F1 107.5(16) . .
F3 C41 F2 104.4(16) . .
F1 C41 F2 107.2(15) . .
F3 C41 S1 113.5(13) . .
F1 C41 S1 111.7(13) . .
F2 C41 S1 112.0(13) . .
F4 C42 F5 119(3) . .
F4 C42 F6 109(2) . .
F5 C42 F6 111(3) . .
F4 C42 S2 106(2) . .
F5 C42 S2 94.9(17) . .
F6 C42 S2 117(2) . .
Cl2 C43 Cl1 111.0(14) . .

loop_
_geom_bond_atom_site_label_1
_geom_bond_atom_site_label_2
_geom_bond_distance
_geom_bond_site_symmetry_2
Ir1 C7 2.061(13) .
Ir1 N2 2.120(10) .
Ir1 N1 2.123(13) .
Ir1 C21 2.148(13) .
Ir1 C22 2.157(15) .
Ir1 C25 2.162(13) .
Ir1 C24 2.224(13) .
Ir1 C23 2.268(18) .
Ir2 N3 2.089(10) 2_655
Ir2 C34 2.125(12) .
Ir2 C31 2.134(12) .
Ir2 C33 2.151(14) .
Ir2 C32 2.153(14) .
Ir2 C35 2.154(11) .
Ir2 O1 2.155(9) .
Ir2 O2 2.158(9) .
Ir2 C8 2.531(12) .
N1 C5 1.33(2) .
N1 C1 1.339(18) .
N2 C9 1.322(17) .
N2 C13 1.332(16) .
N3 C20 1.319(18) .
N3 C16 1.365(16) .
N3 Ir2 2.089(10) 2_655
O1 C8 1.287(15) .
O2 C8 1.264(15) .
O3 S1 1.429(15) .
O4 S1 1.442(16) .
O5 S1 1.372(14) .
O6 S2 1.362(19) .
O7 S2 1.436(19) .
O8 S2 1.46(2) .
S1 C41 1.79(2) .
S2 C42 1.780(18) .
F1 C41 1.34(2) .
F2 C41 1.37(2) .
F3 C41 1.29(2) .
F4 C42 1.29(3) .
F5 C42 1.376(18) .
F6 C42 1.43(4) .
C1 C2 1.37(2) .
C2 C3 1.39(3) .
C3 C4 1.38(2) .
C4 C5 1.40(2) .
C5 C6 1.47(2) .
C6 C7 1.35(2) .
C7 C8 1.456(17) .
C9 C10 1.344(16) .
C10 C11 1.438(16) .
C11 C12 1.348(18) .
C11 C14 1.485(16) .
C12 C13 1.392(17) .
C14 C15 1.321(19) .
C15 C18 1.461(18) .
C16 C17 1.368(16) .
C17 C18 1.403(18) .
C18 C19 1.38(2) .
C19 C20 1.36(2) .
C21 C25 1.41(2) .
C21 C22 1.46(2) .
C21 C26 1.508(19) .
C22 C23 1.44(2) .
C22 C27 1.50(2) .
C23 C24 1.42(2) .
C23 C28 1.45(2) .
C24 C25 1.46(2) .
C24 C29 1.50(2) .
C25 C30 1.48(2) .
C31 C32 1.47(2) .
C31 C36 1.47(2) .
C31 C35 1.472(18) .
C32 C33 1.41(3) .
C32 C37 1.49(2) .
C33 C34 1.45(2) .
C33 C38 1.51(2) .
C34 C35 1.409(19) .
C34 C39 1.52(2) .
C35 C40 1.491(16) .
C43 Cl2 1.74(3) .
C43 Cl1 1.77(3) .

loop_
_platon_squeeze_void_nr
_platon_squeeze_void_average_x
_platon_squeeze_void_average_y
_platon_squeeze_void_average_z
_platon_squeeze_void_volume
_platon_squeeze_void_count_electrons
1 0.500 -0.017 0.250 546.2 202.1
2 0.500 0.017 0.750 546.2 193.4
3 1.000 0.040 0.750 18.6 9.8
4 1.000 0.517 0.750 546.2 193.4
5 1.000 0.483 0.250 546.2 202.1
6 0.250 0.250 0.000 6.8 0.4
7 0.750 0.250 0.500 6.8 0.5
8 0.500 0.460 0.250 18.6 8.4
9 0.500 0.540 0.750 18.6 9.8
10 0.750 0.750 0.000 6.8 0.4
11 0.250 0.750 0.500 6.8 0.5
12 0.000 0.960 0.250 18.6 8.4
